data_4089259
loop_
_publ_author_name
'Machat, Martin R.'
'Jandl, Christian'
'Rieger, Bernhard'

_publ_section_title
;
 Titanocenes in Olefin Polymerization: Sustainable Catalyst System or an
 Extinct Species?
;
_journal_issue 7
_journal_name_full Organometallics
_journal_page_first 1408
_journal_paper_doi 10.1021/acs.organomet.7b00112
_journal_volume 36
_journal_year 2017
_chemical_compound_source 'see text'
_chemical_formula_moiety 'C52 H66 Cl2 O2 Si Ti'
_chemical_formula_sum 'C52 H66 Cl2 O2 Si Ti'
_chemical_formula_weight 869.91
_space_group_IT_number 60
_space_group_name_Hall '-P 2n 2ab'
_space_group_name_H-M_alt 'P b c n'
_symmetry_cell_setting orthorhombic
_symmetry_Int_Tables_number 60
_symmetry_space_group_name_Hall '-P 2n 2ab'
_symmetry_space_group_name_H-M 'P b c n'
_atom_sites_solution_hydrogens geom
_cell_angle_alpha 90
_cell_angle_beta 90
_cell_angle_gamma 90
_cell_formula_units_Z 4
_cell_length_a 17.0174(9)
_cell_length_b 13.5503(9)
_cell_length_c 20.5662(15)
_cell_measurement_reflns_used 9415
_cell_measurement_temperature 101
_cell_measurement_theta_max 28.0953
_cell_measurement_theta_min 2.7597
_cell_volume 4742.4(5)
_computing_cell_refinement 'SAINT (Bruker, 2015)'
_computing_data_collection 'APEX III Control Software (Bruker, 2015)'
_computing_data_reduction 'SAINT (Bruker, 2015)'
_computing_molecular_graphics 'PLATON (Spek, 2011)'
_computing_publication_material 'PLATON (Spek, 2011), enCIFer (Allen, 2014)'
_computing_structure_refinement 'SHELXL2014 (Sheldrick, 2014), SHELXLE (Huebschle, 2011)'
_computing_structure_solution 'SHELXS97 (Sheldrick, 1997)'
_diffrn_ambient_temperature 101
_diffrn_detector ' CMOS plate '
_diffrn_detector_area_resol_mean 16
_diffrn_measured_fraction_theta_full 0.999
_diffrn_measured_fraction_theta_max 0.999
_diffrn_measurement_device ' \k-geometry diffractometer '
_diffrn_measurement_device_type ' Bruker Photon CMOS '
_diffrn_measurement_method ' phi- and omega-rotation '
_diffrn_radiation_monochromator 'Helios optic'
_diffrn_radiation_probe x-ray
_diffrn_radiation_source 'TXS rotating anode'
_diffrn_radiation_type MoK\a
_diffrn_radiation_wavelength 0.71073
_diffrn_reflns_av_R_equivalents 0.0706
_diffrn_reflns_av_unetI/netI 0.0224
_diffrn_reflns_limit_h_max 21
_diffrn_reflns_limit_h_min -19
_diffrn_reflns_limit_k_max 16
_diffrn_reflns_limit_k_min -16
_diffrn_reflns_limit_l_max 25
_diffrn_reflns_limit_l_min -25
_diffrn_reflns_number 109546
_diffrn_reflns_reduction_process
;
;
_diffrn_reflns_theta_full 25.24
_diffrn_reflns_theta_max 26.37
_diffrn_reflns_theta_min 2.16
_exptl_absorpt_coefficient_mu 0.357
_exptl_absorpt_correction_T_max 0.7457
_exptl_absorpt_correction_T_min 0.6648
_exptl_absorpt_correction_type multi-scan
_exptl_absorpt_process_details 'SADABS 2014/5, Bruker, 2014'
_exptl_crystal_colour black
_exptl_crystal_density_diffrn 1.218
_exptl_crystal_density_method 'Not Measured'
_exptl_crystal_description rhombus
_exptl_crystal_F_000 1856
_exptl_crystal_size_max 0.223
_exptl_crystal_size_mid 0.104
_exptl_crystal_size_min 0.079
_refine_diff_density_max 0.438
_refine_diff_density_min -0.452
_refine_diff_density_rms 0.063
_refine_ls_extinction_method none
_refine_ls_goodness_of_fit_ref 1.125
_refine_ls_hydrogen_treatment constr
_refine_ls_matrix_type full
_refine_ls_number_parameters 272
_refine_ls_number_reflns 4851
_refine_ls_number_restraints 0
_refine_ls_restrained_S_all 1.125
_refine_ls_R_factor_all 0.0438
_refine_ls_R_factor_gt 0.0371
_refine_ls_shift/su_max 0.001
_refine_ls_shift/su_mean 0.000
_refine_ls_structure_factor_coef Fsqd
_refine_ls_weighting_details 'W=1/[\S^2^(FO^2^)+(0.0372P)^2^+5.2017P] WHERE P=(FO^2^+2FC^2^)/3'
_refine_ls_weighting_scheme calc
_refine_ls_wR_factor_gt 0.0980
_refine_ls_wR_factor_ref 0.1014
_reflns_number_gt 4266
_reflns_number_total 4851
_reflns_threshold_expression I>2\s(I)
_cod_data_source_file om7b00112_si_002.cif
_cod_data_source_block compound_1b
_cod_database_code 4089259

loop_
_space_group_symop_id
_space_group_symop_operation_xyz
1 x,y,z
2 1/2-x,1/2-y,1/2+z
3 1/2+x,1/2-y,-z
4 -x,y,1/2-z
5 -x,-y,-z
6 1/2+x,1/2+y,1/2-z
7 1/2-x,1/2+y,z
8 x,-y,1/2+z

loop_
_atom_site_aniso_label
_atom_site_aniso_U_11
_atom_site_aniso_U_22
_atom_site_aniso_U_33
_atom_site_aniso_U_23
_atom_site_aniso_U_13
_atom_site_aniso_U_12
Ti1 0.0100(2) 0.0097(2) 0.0141(2) 0.0000 0.0004(2) 0.0000
Cl1 0.0179(2) 0.0207(2) 0.0244(2) -0.0076(2) 0.0045(2) -0.0082(2)
Si1 0.0185(4) 0.0097(3) 0.0214(4) 0.0000 0.0024(3) 0.0000
O1 0.0182(7) 0.0169(7) 0.0294(7) 0.0063(6) 0.0010(6) 0.0073(5)
C1 0.0161(9) 0.0179(9) 0.0126(8) -0.0005(7) 0.0015(7) 0.0011(7)
C2 0.0158(9) 0.0172(9) 0.0145(9) -0.0026(7) 0.0010(7) 0.0001(7)
C3 0.0179(9) 0.0114(8) 0.0163(9) -0.0028(7) 0.0031(7) 0.0020(7)
C4 0.0159(9) 0.0131(8) 0.0160(9) -0.0006(7) 0.0037(7) 0.0028(7)
C5 0.0137(8) 0.0145(8) 0.0143(8) -0.0009(7) 0.0030(7) 0.0024(7)
C6 0.0148(9) 0.0155(9) 0.0183(9) 0.0006(7) 0.0040(7) 0.0013(7)
C7 0.0135(9) 0.0201(9) 0.0272(10) 0.0018(8) 0.0037(7) -0.0010(7)
C8 0.0137(9) 0.0234(10) 0.0274(10) 0.0034(8) -0.0002(8) 0.0040(8)
C9 0.0173(9) 0.0140(9) 0.0197(9) 0.0018(7) 0.0021(7) 0.0061(7)
C10 0.0212(10) 0.0241(10) 0.0205(10) -0.0013(8) -0.0044(8) -0.0051(8)
C11 0.0223(11) 0.0270(11) 0.0347(12) 0.0097(9) 0.0005(9) 0.0117(8)
C12 0.0179(9) 0.0158(9) 0.0165(9) 0.0004(7) 0.0008(7) -0.0030(7)
C13 0.0164(9) 0.0173(9) 0.0161(9) 0.0020(7) 0.0013(7) -0.0012(7)
C14 0.0198(9) 0.0159(9) 0.0162(9) 0.0004(7) 0.0001(7) -0.0001(7)
C15 0.0252(10) 0.0168(9) 0.0175(9) 0.0030(7) 0.0005(7) -0.0036(8)
C16 0.0206(10) 0.0205(9) 0.0165(9) -0.0005(7) 0.0029(7) -0.0067(7)
C17 0.0161(9) 0.0200(9) 0.0212(10) -0.0008(8) 0.0033(7) -0.0015(7)
C18 0.0216(10) 0.0178(9) 0.0194(9) 0.0039(7) 0.0008(8) 0.0033(8)
C19 0.0316(11) 0.0212(10) 0.0231(10) 0.0012(8) 0.0048(8) 0.0090(8)
C20 0.0217(10) 0.0235(10) 0.0296(11) 0.0023(8) -0.0042(8) 0.0046(8)
C21 0.0329(12) 0.0213(10) 0.0298(11) 0.0069(9) 0.0013(9) 0.0062(9)
C22 0.0223(10) 0.0271(10) 0.0241(10) 0.0034(8) 0.0060(8) -0.0075(8)
C23 0.0236(11) 0.0435(14) 0.0449(14) 0.0127(11) 0.0101(10) -0.0068(10)
C24 0.0426(15) 0.0306(13) 0.074(2) 0.0094(13) 0.0262(14) -0.0095(11)
C25 0.0418(15) 0.081(2) 0.0260(12) -0.0057(13) 0.0127(11) -0.0175(14)
C26 0.0275(11) 0.0139(9) 0.0360(12) 0.0069(8) 0.0040(9) 0.0036(8)

loop_
_atom_site_label
_atom_site_type_symbol
_atom_site_thermal_displace_type
_atom_site_fract_x
_atom_site_fract_y
_atom_site_fract_z
_atom_site_occupancy
_atom_site_U_iso_or_equiv
_atom_site_calc_flag
_atom_site_refinement_flags
Ti1 Ti Uani 0.50000 0.72707(3) 0.25000 1.000 0.0113(1) d STP
Cl1 Cl Uani 0.41094(3) 0.61375(3) 0.20858(2) 1.000 0.0210(1) d .
Si1 Si Uani 0.50000 0.96717(5) 0.25000 1.000 0.0165(2) d STP
O1 O Uani 0.30551(8) 0.92486(10) 0.24556(7) 1.000 0.0215(4) d .
C1 C Uani 0.47009(11) 0.72609(14) 0.36748(9) 1.000 0.0155(5) d .
C2 C Uani 0.50817(11) 0.81416(14) 0.34973(9) 1.000 0.0158(5) d .
C3 C Uani 0.45845(11) 0.86997(13) 0.30634(9) 1.000 0.0152(5) d .
C4 C Uani 0.38652(11) 0.81308(13) 0.30173(9) 1.000 0.0150(5) d .
C5 C Uani 0.39422(10) 0.72400(13) 0.33942(9) 1.000 0.0142(5) d .
C6 C Uani 0.33147(11) 0.65440(13) 0.34540(9) 1.000 0.0162(5) d .
C7 C Uani 0.26220(11) 0.67918(14) 0.31559(10) 1.000 0.0203(5) d .
C8 C Uani 0.25134(11) 0.76888(14) 0.28127(10) 1.000 0.0215(6) d .
C9 C Uani 0.31150(11) 0.83471(13) 0.27419(9) 1.000 0.0170(5) d .
C10 C Uani 0.58740(12) 0.84041(15) 0.37723(10) 1.000 0.0219(6) d .
C11 C Uani 0.22965(12) 0.95309(16) 0.22249(11) 1.000 0.0280(7) d .
C12 C Uani 0.34034(11) 0.56099(13) 0.38197(9) 1.000 0.0167(5) d .
C13 C Uani 0.40831(11) 0.50393(14) 0.37700(9) 1.000 0.0166(5) d .
C14 C Uani 0.41559(11) 0.41429(14) 0.41023(9) 1.000 0.0173(5) d .
C15 C Uani 0.35265(12) 0.38335(14) 0.44864(9) 1.000 0.0198(5) d .
C16 C Uani 0.28336(11) 0.43820(14) 0.45424(9) 1.000 0.0192(5) d .
C17 C Uani 0.27840(11) 0.52704(14) 0.42102(9) 1.000 0.0191(5) d .
C18 C Uani 0.49181(11) 0.35466(14) 0.40442(9) 1.000 0.0196(5) d .
C19 C Uani 0.51051(13) 0.33781(15) 0.33213(10) 1.000 0.0253(6) d .
C20 C Uani 0.55910(12) 0.41334(15) 0.43574(11) 1.000 0.0249(6) d .
C21 C Uani 0.48572(13) 0.25322(15) 0.43706(11) 1.000 0.0280(6) d .
C22 C Uani 0.21687(12) 0.40357(16) 0.49905(10) 1.000 0.0245(6) d .
C23 C Uani 0.13688(13) 0.44155(19) 0.47622(13) 1.000 0.0373(8) d .
C24 C Uani 0.21229(16) 0.29073(18) 0.50064(16) 1.000 0.0491(9) d .
C25 C Uani 0.23400(16) 0.4413(3) 0.56699(12) 1.000 0.0496(9) d .
C26 C Uani 0.43367(13) 1.05391(14) 0.20627(11) 1.000 0.0258(6) d .
H1 H Uiso 0.49070 0.67690 0.39950 1.000 0.0190 c RU
H7 H Uiso 0.21950 0.63420 0.31800 1.000 0.0240 c RU
H8 H Uiso 0.20140 0.78340 0.26290 1.000 0.0260 c RU
H10A H Uiso 0.62130 0.86510 0.34230 1.000 0.0330 c RU
H10B H Uiso 0.61130 0.78160 0.39680 1.000 0.0330 c RU
H10C H Uiso 0.58120 0.89160 0.41050 1.000 0.0330 c RU
H11A H Uiso 0.23180 1.02070 0.20570 1.000 0.0420 c RU
H11B H Uiso 0.19170 0.94970 0.25830 1.000 0.0420 c RU
H11C H Uiso 0.21330 0.90820 0.18760 1.000 0.0420 c RU
H13 H Uiso 0.45050 0.52640 0.35060 1.000 0.0200 c RU
H15 H Uiso 0.35700 0.32290 0.47180 1.000 0.0240 c RU
H17 H Uiso 0.23210 0.56570 0.42480 1.000 0.0230 c RU
H19A H Uiso 0.46720 0.30160 0.31170 1.000 0.0380 c RU
H19B H Uiso 0.55910 0.29940 0.32820 1.000 0.0380 c RU
H19C H Uiso 0.51720 0.40160 0.31040 1.000 0.0380 c RU
H20A H Uiso 0.60840 0.37680 0.43080 1.000 0.0370 c RU
H20B H Uiso 0.54800 0.42300 0.48210 1.000 0.0370 c RU
H20C H Uiso 0.56380 0.47770 0.41430 1.000 0.0370 c RU
H21A H Uiso 0.44070 0.21730 0.41910 1.000 0.0420 c RU
H21B H Uiso 0.47860 0.26180 0.48400 1.000 0.0420 c RU
H21C H Uiso 0.53400 0.21580 0.42900 1.000 0.0420 c RU
H23A H Uiso 0.13640 0.51380 0.47770 1.000 0.0560 c RU
H23B H Uiso 0.09560 0.41560 0.50470 1.000 0.0560 c RU
H23C H Uiso 0.12730 0.41950 0.43150 1.000 0.0560 c RU
H24A H Uiso 0.20660 0.26550 0.45620 1.000 0.0730 c RU
H24B H Uiso 0.16690 0.27030 0.52670 1.000 0.0730 c RU
H24C H Uiso 0.26050 0.26410 0.52000 1.000 0.0730 c RU
H25A H Uiso 0.28540 0.41680 0.58120 1.000 0.0740 c RU
H25B H Uiso 0.19330 0.41780 0.59690 1.000 0.0740 c RU
H25C H Uiso 0.23440 0.51360 0.56670 1.000 0.0740 c RU
H26A H Uiso 0.46510 1.09890 0.17950 1.000 0.0390 c RU
H26B H Uiso 0.40320 1.09210 0.23790 1.000 0.0390 c RU
H26C H Uiso 0.39780 1.01640 0.17830 1.000 0.0390 c RU

loop_
_atom_type_symbol
_atom_type_description
_atom_type_scat_dispersion_real
_atom_type_scat_dispersion_imag
_atom_type_scat_source
C C 0.0033 0.0016 ' International Tables Vol C Tables 4.2.6.8 and 6.1.1.4'
H H 0.0000 0.0000 ' International Tables Vol C Tables 4.2.6.8 and 6.1.1.4'
Cl Cl 0.1484 0.1585 ' International Tables Vol C Tables 4.2.6.8 and 6.1.1.4'
O O 0.0106 0.0060 ' International Tables Vol C Tables 4.2.6.8 and 6.1.1.4'
Si Si 0.0817 0.0704 ' International Tables Vol C Tables 4.2.6.8 and 6.1.1.4'
Ti Ti 0.2776 0.4457 ' International Tables Vol C Tables 4.2.6.8 and 6.1.1.4'

loop_
_geom_angle_atom_site_label_1
_geom_angle_atom_site_label_2
_geom_angle_atom_site_label_3
_geom_angle
_geom_angle_site_symmetry_1
_geom_angle_site_symmetry_3
_geom_angle_publ_flag
Cl1 Ti1 C1 102.77(5) . . yes
Cl1 Ti1 C2 133.29(5) . . yes
Cl1 Ti1 C3 121.78(5) . . yes
Cl1 Ti1 C4 87.71(4) . . yes
Cl1 Ti1 Cl1 97.10(2) . 4_655 yes
Cl1 Ti1 C1 76.81(5) . 4_655 yes
Cl1 Ti1 C2 88.48(5) . 4_655 yes
Cl1 Ti1 C3 123.88(5) . 4_655 yes
Cl1 Ti1 C4 131.20(4) . 4_655 yes
C1 Ti1 C2 33.70(6) . . yes
C1 Ti1 C3 57.54(6) . . yes
C1 Ti1 C4 54.93(6) . . yes
Cl1 Ti1 C1 76.81(5) 4_655 . yes
C1 Ti1 C1 179.38(7) . 4_655 yes
C1 Ti1 C2 146.85(7) . 4_655 yes
C1 Ti1 C3 123.06(6) . 4_655 yes
C1 Ti1 C4 125.42(6) . 4_655 yes
C2 Ti1 C3 35.50(6) . . yes
C2 Ti1 C4 56.20(6) . . yes
Cl1 Ti1 C2 88.48(5) 4_655 . yes
C1 Ti1 C2 146.85(7) 4_655 . yes
C2 Ti1 C2 120.29(7) . 4_655 yes
C2 Ti1 C3 89.93(6) . 4_655 yes
C2 Ti1 C4 95.22(6) . 4_655 yes
C3 Ti1 C4 34.59(6) . . yes
Cl1 Ti1 C3 123.88(5) 4_655 . yes
C1 Ti1 C3 123.06(6) 4_655 . yes
C2 Ti1 C3 89.93(6) 4_655 . yes
C3 Ti1 C3 70.06(6) . 4_655 yes
C3 Ti1 C4 93.32(6) . 4_655 yes
Cl1 Ti1 C4 131.20(4) 4_655 . yes
C1 Ti1 C4 125.42(6) 4_655 . yes
C2 Ti1 C4 95.22(6) 4_655 . yes
C3 Ti1 C4 93.32(6) 4_655 . yes
C4 Ti1 C4 124.28(6) . 4_655 yes
Cl1 Ti1 C1 102.77(5) 4_655 4_655 yes
Cl1 Ti1 C2 133.29(5) 4_655 4_655 yes
Cl1 Ti1 C3 121.78(5) 4_655 4_655 yes
Cl1 Ti1 C4 87.71(4) 4_655 4_655 yes
C1 Ti1 C2 33.70(6) 4_655 4_655 yes
C1 Ti1 C3 57.54(6) 4_655 4_655 yes
C1 Ti1 C4 54.93(6) 4_655 4_655 yes
C2 Ti1 C3 35.50(6) 4_655 4_655 yes
C2 Ti1 C4 56.20(6) 4_655 4_655 yes
C3 Ti1 C4 34.59(6) 4_655 4_655 yes
C3 Si1 C26 120.60(9) . . yes
C3 Si1 C3 91.73(8) . 4_655 yes
C3 Si1 C26 111.74(9) . 4_655 yes
C3 Si1 C26 111.74(9) 4_655 . yes
C26 Si1 C26 101.68(9) . 4_655 yes
C3 Si1 C26 120.60(9) 4_655 4_655 yes
C9 O1 C11 116.90(15) . . yes
Ti1 C1 C2 69.29(11) . . yes
Ti1 C1 C5 77.82(11) . . yes
C2 C1 C5 109.37(16) . . no
Ti1 C2 C1 77.00(11) . . yes
Ti1 C2 C3 72.04(10) . . yes
Ti1 C2 C10 119.70(13) . . yes
C1 C2 C3 109.57(16) . . no
C1 C2 C10 121.06(17) . . no
C3 C2 C10 129.32(17) . . no
Ti1 C3 Si1 99.11(8) . . yes
Ti1 C3 C2 72.46(10) . . yes
Ti1 C3 C4 77.59(10) . . yes
Si1 C3 C2 121.63(14) . . yes
Si1 C3 C4 130.23(14) . . yes
C2 C3 C4 104.88(15) . . no
Ti1 C4 C3 67.83(10) . . yes
Ti1 C4 C5 76.56(10) . . yes
Ti1 C4 C9 128.27(13) . . yes
C3 C4 C5 109.49(16) . . no
C3 C4 C9 132.23(16) . . no
C5 C4 C9 117.84(16) . . no
C1 C5 C4 106.61(15) . . no
C1 C5 C6 131.28(17) . . no
C4 C5 C6 122.07(16) . . no
C5 C6 C7 116.25(16) . . no
C5 C6 C12 122.11(16) . . no
C7 C6 C12 121.64(17) . . no
C6 C7 C8 123.02(17) . . no
C7 C8 C9 121.02(17) . . no
O1 C9 C4 115.05(16) . . yes
O1 C9 C8 125.22(17) . . yes
C4 C9 C8 119.62(17) . . no
C6 C12 C13 121.42(17) . . no
C6 C12 C17 119.66(16) . . no
C13 C12 C17 118.90(17) . . no
C12 C13 C14 121.25(17) . . no
C13 C14 C15 117.99(17) . . no
C13 C14 C18 119.63(16) . . no
C15 C14 C18 122.36(17) . . no
C14 C15 C16 122.28(17) . . no
C15 C16 C17 118.17(17) . . no
C15 C16 C22 120.61(17) . . no
C17 C16 C22 121.13(17) . . no
C12 C17 C16 121.40(17) . . no
C14 C18 C19 109.20(16) . . no
C14 C18 C20 108.99(15) . . no
C14 C18 C21 112.41(16) . . no
C19 C18 C20 109.16(16) . . no
C19 C18 C21 107.71(16) . . no
C20 C18 C21 109.33(16) . . no
C16 C22 C23 111.68(18) . . no
C16 C22 C24 110.86(18) . . no
C16 C22 C25 107.99(18) . . no
C23 C22 C24 107.30(19) . . no
C23 C22 C25 109.9(2) . . no
C24 C22 C25 109.1(2) . . no
Ti1 C1 H1 125.00 . . no
C2 C1 H1 125.00 . . no
C5 C1 H1 125.00 . . no
C6 C7 H7 119.00 . . no
C8 C7 H7 118.00 . . no
C7 C8 H8 119.00 . . no
C9 C8 H8 120.00 . . no
C2 C10 H10A 109.00 . . no
C2 C10 H10B 109.00 . . no
C2 C10 H10C 109.00 . . no
H10A C10 H10B 110.00 . . no
H10A C10 H10C 109.00 . . no
H10B C10 H10C 109.00 . . no
O1 C11 H11A 110.00 . . no
O1 C11 H11B 109.00 . . no
O1 C11 H11C 109.00 . . no
H11A C11 H11B 109.00 . . no
H11A C11 H11C 109.00 . . no
H11B C11 H11C 109.00 . . no
C12 C13 H13 119.00 . . no
C14 C13 H13 119.00 . . no
C14 C15 H15 119.00 . . no
C16 C15 H15 119.00 . . no
C12 C17 H17 119.00 . . no
C16 C17 H17 119.00 . . no
C18 C19 H19A 109.00 . . no
C18 C19 H19B 109.00 . . no
C18 C19 H19C 110.00 . . no
H19A C19 H19B 109.00 . . no
H19A C19 H19C 109.00 . . no
H19B C19 H19C 109.00 . . no
C18 C20 H20A 109.00 . . no
C18 C20 H20B 109.00 . . no
C18 C20 H20C 109.00 . . no
H20A C20 H20B 109.00 . . no
H20A C20 H20C 109.00 . . no
H20B C20 H20C 110.00 . . no
C18 C21 H21A 109.00 . . no
C18 C21 H21B 109.00 . . no
C18 C21 H21C 109.00 . . no
H21A C21 H21B 109.00 . . no
H21A C21 H21C 110.00 . . no
H21B C21 H21C 109.00 . . no
C22 C23 H23A 110.00 . . no
C22 C23 H23B 110.00 . . no
C22 C23 H23C 109.00 . . no
H23A C23 H23B 110.00 . . no
H23A C23 H23C 109.00 . . no
H23B C23 H23C 109.00 . . no
C22 C24 H24A 109.00 . . no
C22 C24 H24B 110.00 . . no
C22 C24 H24C 109.00 . . no
H24A C24 H24B 109.00 . . no
H24A C24 H24C 109.00 . . no
H24B C24 H24C 109.00 . . no
C22 C25 H25A 109.00 . . no
C22 C25 H25B 109.00 . . no
C22 C25 H25C 109.00 . . no
H25A C25 H25B 109.00 . . no
H25A C25 H25C 110.00 . . no
H25B C25 H25C 109.00 . . no
Si1 C26 H26A 109.00 . . no
Si1 C26 H26B 109.00 . . no
Si1 C26 H26C 109.00 . . no
H26A C26 H26B 109.00 . . no
H26A C26 H26C 109.00 . . no
H26B C26 H26C 109.00 . . no

loop_
_geom_bond_atom_site_label_1
_geom_bond_atom_site_label_2
_geom_bond_distance
_geom_bond_site_symmetry_2
_geom_bond_publ_flag
Ti1 Cl1 2.3196(6) . yes
Ti1 C1 2.4692(19) . yes
Ti1 C2 2.3704(19) . yes
Ti1 C3 2.3647(18) . yes
Ti1 C4 2.4939(19) . yes
Ti1 Cl1 2.3196(6) 4_655 yes
Ti1 C1 2.4692(19) 4_655 yes
Ti1 C2 2.3704(19) 4_655 yes
Ti1 C3 2.3647(18) 4_655 yes
Ti1 C4 2.4939(19) 4_655 yes
Si1 C3 1.8914(19) . yes
Si1 C26 1.861(2) . yes
Si1 C3 1.8914(19) 4_655 yes
Si1 C26 1.861(2) 4_655 yes
O1 C9 1.360(2) . yes
O1 C11 1.428(2) . yes
C1 C2 1.406(3) . no
C1 C5 1.415(3) . no
C2 C3 1.444(3) . no
C2 C10 1.505(3) . no
C3 C4 1.450(3) . no
C4 C5 1.441(3) . no
C4 C9 1.427(3) . no
C5 C6 1.430(3) . no
C6 C7 1.371(3) . no
C6 C12 1.480(3) . no
C7 C8 1.418(3) . no
C8 C9 1.366(3) . no
C12 C13 1.395(3) . no
C12 C17 1.403(3) . no
C13 C14 1.399(3) . no
C14 C15 1.395(3) . no
C14 C18 1.533(3) . no
C15 C16 1.399(3) . no
C16 C17 1.387(3) . no
C16 C22 1.533(3) . no
C18 C19 1.538(3) . no
C18 C20 1.536(3) . no
C18 C21 1.533(3) . no
C22 C23 1.529(3) . no
C22 C24 1.531(3) . no
C22 C25 1.516(3) . no
C1 H1 1.0000 . no
C7 H7 0.9500 . no
C8 H8 0.9500 . no
C10 H10A 0.9800 . no
C10 H10B 0.9800 . no
C10 H10C 0.9800 . no
C11 H11A 0.9800 . no
C11 H11B 0.9800 . no
C11 H11C 0.9800 . no
C13 H13 0.9500 . no
C15 H15 0.9500 . no
C17 H17 0.9500 . no
C19 H19A 0.9800 . no
C19 H19B 0.9800 . no
C19 H19C 0.9800 . no
C20 H20A 0.9800 . no
C20 H20B 0.9800 . no
C20 H20C 0.9800 . no
C21 H21A 0.9800 . no
C21 H21B 0.9800 . no
C21 H21C 0.9800 . no
C23 H23A 0.9800 . no
C23 H23B 0.9800 . no
C23 H23C 0.9800 . no
C24 H24A 0.9800 . no
C24 H24B 0.9800 . no
C24 H24C 0.9800 . no
C25 H25A 0.9800 . no
C25 H25B 0.9800 . no
C25 H25C 0.9800 . no
C26 H26A 0.9800 . no
C26 H26B 0.9800 . no
C26 H26C 0.9800 . no

loop_
_geom_torsion_atom_site_label_1
_geom_torsion_atom_site_label_2
_geom_torsion_atom_site_label_3
_geom_torsion_atom_site_label_4
_geom_torsion
_geom_torsion_site_symmetry_1
_geom_torsion_site_symmetry_3
_geom_torsion_publ_flag
Cl1 Ti1 C1 C2 -157.99(10) . . no
Cl1 Ti1 C1 C5 -41.60(11) . . no
C2 Ti1 C1 C5 116.38(16) . . no
C3 Ti1 C1 C2 -38.27(11) . . no
C3 Ti1 C1 C5 78.12(11) . . no
C4 Ti1 C1 C2 -80.06(12) . . no
C4 Ti1 C1 C5 36.32(10) . . no
Cl1 Ti1 C1 C2 107.60(11) 4_655 . no
Cl1 Ti1 C1 C5 -136.02(11) 4_655 . no
C2 Ti1 C1 C2 -50.69(17) 4_655 . no
C2 Ti1 C1 C5 65.70(16) 4_655 . no
C3 Ti1 C1 C2 -11.93(14) 4_655 . no
C3 Ti1 C1 C5 104.45(11) 4_655 . no
C4 Ti1 C1 C2 30.13(13) 4_655 . no
C4 Ti1 C1 C5 146.52(10) 4_655 . no
Cl1 Ti1 C2 C1 30.14(13) . . no
Cl1 Ti1 C2 C3 -85.72(11) . . no
Cl1 Ti1 C2 C10 148.70(12) . . no
C1 Ti1 C2 C3 -115.86(16) . . no
C1 Ti1 C2 C10 118.55(19) . . no
C3 Ti1 C2 C1 115.86(16) . . no
C3 Ti1 C2 C10 -125.59(19) . . no
C4 Ti1 C2 C1 75.98(11) . . no
C4 Ti1 C2 C3 -39.88(10) . . no
C4 Ti1 C2 C10 -165.47(17) . . no
Cl1 Ti1 C2 C1 -68.18(10) 4_655 . no
Cl1 Ti1 C2 C3 175.96(10) 4_655 . no
Cl1 Ti1 C2 C10 50.37(14) 4_655 . no
C1 Ti1 C2 C1 -179.52(11) 4_655 . no
C1 Ti1 C2 C3 64.62(16) 4_655 . no
C1 Ti1 C2 C10 -61.0(2) 4_655 . no
C2 Ti1 C2 C1 150.67(11) 4_655 . no
C2 Ti1 C2 C3 34.80(13) 4_655 . no
C2 Ti1 C2 C10 -90.78(15) 4_655 . no
C3 Ti1 C2 C1 170.02(11) 4_655 . no
C3 Ti1 C2 C3 54.16(11) 4_655 . no
C3 Ti1 C2 C10 -71.42(15) 4_655 . no
C4 Ti1 C2 C1 -155.75(11) 4_655 . no
C4 Ti1 C2 C3 88.39(11) 4_655 . no
C4 Ti1 C2 C10 -37.19(15) 4_655 . no
Cl1 Ti1 C3 Si1 -118.22(6) . . no
Cl1 Ti1 C3 C2 121.36(10) . . no
Cl1 Ti1 C3 C4 11.16(12) . . no
C1 Ti1 C3 Si1 156.70(11) . . no
C1 Ti1 C3 C2 36.28(10) . . no
C1 Ti1 C3 C4 -73.92(11) . . no
C2 Ti1 C3 Si1 120.42(14) . . no
C2 Ti1 C3 C4 -110.20(15) . . no
C4 Ti1 C3 Si1 -129.38(14) . . no
C4 Ti1 C3 C2 110.20(15) . . no
Cl1 Ti1 C3 Si1 115.55(6) 4_655 . no
Cl1 Ti1 C3 C2 -4.87(12) 4_655 . no
Cl1 Ti1 C3 C4 -115.07(10) 4_655 . no
C1 Ti1 C3 Si1 -23.47(11) 4_655 . no
C1 Ti1 C3 C2 -143.88(10) 4_655 . no
C1 Ti1 C3 C4 105.92(11) 4_655 . no
C2 Ti1 C3 Si1 -30.05(8) 4_655 . no
C2 Ti1 C3 C2 -150.47(11) 4_655 . no
C2 Ti1 C3 C4 99.33(11) 4_655 . no
C3 Ti1 C3 Si1 0.00(7) 4_655 . no
C3 Ti1 C3 C2 -120.42(12) 4_655 . no
C3 Ti1 C3 C4 129.38(12) 4_655 . no
C4 Ti1 C3 Si1 26.07(8) 4_655 . no
C4 Ti1 C3 C2 -94.34(11) 4_655 . no
C4 Ti1 C3 C4 155.46(11) 4_655 . no
Cl1 Ti1 C4 C3 -170.52(10) . . no
Cl1 Ti1 C4 C5 71.59(10) . . no
Cl1 Ti1 C4 C9 -43.44(15) . . no
C1 Ti1 C4 C3 82.12(11) . . no
C1 Ti1 C4 C5 -35.77(10) . . no
C1 Ti1 C4 C9 -150.80(18) . . no
C2 Ti1 C4 C3 40.99(11) . . no
C2 Ti1 C4 C5 -76.90(11) . . no
C2 Ti1 C4 C9 168.07(18) . . no
C3 Ti1 C4 C5 -117.89(15) . . no
C3 Ti1 C4 C9 127.1(2) . . no
Cl1 Ti1 C4 C3 92.05(11) 4_655 . no
Cl1 Ti1 C4 C5 -25.84(12) 4_655 . no
Cl1 Ti1 C4 C9 -140.87(14) 4_655 . no
C1 Ti1 C4 C3 -98.50(12) 4_655 . no
C1 Ti1 C4 C5 143.61(10) 4_655 . no
C1 Ti1 C4 C9 28.58(18) 4_655 . no
C2 Ti1 C4 C3 -82.26(11) 4_655 . no
C2 Ti1 C4 C5 159.85(11) 4_655 . no
C2 Ti1 C4 C9 44.82(16) 4_655 . no
C3 Ti1 C4 C3 -46.70(11) 4_655 . no
C3 Ti1 C4 C5 -164.59(11) 4_655 . no
C3 Ti1 C4 C9 80.38(16) 4_655 . no
C4 Ti1 C4 C3 -30.12(13) 4_655 . no
C4 Ti1 C4 C5 -148.01(10) 4_655 . no
C4 Ti1 C4 C9 96.96(16) 4_655 . no
Cl1 Ti1 C3 Si1 115.55(6) . 4_655 no
C1 Ti1 C3 Si1 -23.47(11) . 4_655 no
C2 Ti1 C3 Si1 -30.05(8) . 4_655 no
C3 Ti1 C3 Si1 0.00(6) . 4_655 no
C4 Ti1 C3 Si1 26.07(8) . 4_655 no
C26 Si1 C3 Ti1 116.64(9) . . no
C26 Si1 C3 C2 -168.41(15) . . no
C26 Si1 C3 C4 35.3(2) . . no
C3 Si1 C3 Ti1 0.00(8) 4_655 . no
C3 Si1 C3 C2 74.95(16) 4_655 . no
C3 Si1 C3 C4 -81.40(18) 4_655 . no
C26 Si1 C3 Ti1 -124.08(9) 4_655 . no
C26 Si1 C3 C2 -49.13(18) 4_655 . no
C26 Si1 C3 C4 154.53(17) 4_655 . no
C3 Si1 C3 Ti1 0.00(7) . 4_655 no
C26 Si1 C3 Ti1 -124.08(9) . 4_655 no
C11 O1 C9 C4 -174.61(17) . . no
C11 O1 C9 C8 1.4(3) . . no
Ti1 C1 C2 C3 65.29(13) . . no
Ti1 C1 C2 C10 -117.04(18) . . no
C5 C1 C2 Ti1 -68.16(14) . . no
C5 C1 C2 C3 -2.9(2) . . no
C5 C1 C2 C10 174.80(17) . . no
Ti1 C1 C5 C4 -61.15(13) . . no
Ti1 C1 C5 C6 121.2(2) . . no
C2 C1 C5 C4 1.5(2) . . no
C2 C1 C5 C6 -176.12(19) . . no
Ti1 C2 C3 Si1 -90.02(12) . . no
Ti1 C2 C3 C4 71.50(12) . . no
C1 C2 C3 Ti1 -68.52(14) . . no
C1 C2 C3 Si1 -158.54(14) . . no
C1 C2 C3 C4 3.0(2) . . no
C10 C2 C3 Ti1 114.1(2) . . no
C10 C2 C3 Si1 24.0(3) . . no
C10 C2 C3 C4 -174.44(19) . . no
Ti1 C3 C4 C5 65.76(13) . . no
Ti1 C3 C4 C9 -122.2(2) . . no
Si1 C3 C4 Ti1 91.49(15) . . no
Si1 C3 C4 C5 157.25(14) . . no
Si1 C3 C4 C9 -30.7(3) . . no
C2 C3 C4 Ti1 -67.81(12) . . no
C2 C3 C4 C5 -2.1(2) . . no
C2 C3 C4 C9 170.0(2) . . no
Ti1 C4 C5 C1 60.64(13) . . no
Ti1 C4 C5 C6 -121.46(17) . . no
C3 C4 C5 C1 0.4(2) . . no
C3 C4 C5 C6 178.29(17) . . no
C9 C4 C5 C1 -172.92(16) . . no
C9 C4 C5 C6 5.0(3) . . no
Ti1 C4 C9 O1 -92.49(18) . . no
Ti1 C4 C9 C8 91.2(2) . . no
C3 C4 C9 O1 1.4(3) . . no
C3 C4 C9 C8 -174.9(2) . . no
C5 C4 C9 O1 172.82(16) . . no
C5 C4 C9 C8 -3.5(3) . . no
C1 C5 C6 C7 174.5(2) . . no
C1 C5 C6 C12 -5.1(3) . . no
C4 C5 C6 C7 -2.8(3) . . no
C4 C5 C6 C12 177.55(17) . . no
C5 C6 C7 C8 -0.9(3) . . no
C12 C6 C7 C8 178.76(18) . . no
C5 C6 C12 C13 -42.0(3) . . no
C5 C6 C12 C17 139.98(19) . . no
C7 C6 C12 C13 138.3(2) . . no
C7 C6 C12 C17 -39.7(3) . . no
C6 C7 C8 C9 2.4(3) . . no
C7 C8 C9 O1 -175.89(18) . . no
C7 C8 C9 C4 0.0(3) . . no
C6 C12 C13 C14 -178.19(17) . . no
C17 C12 C13 C14 -0.2(3) . . no
C6 C12 C17 C16 177.73(17) . . no
C13 C12 C17 C16 -0.3(3) . . no
C12 C13 C14 C15 0.0(3) . . no
C12 C13 C14 C18 -178.94(17) . . no
C13 C14 C15 C16 0.6(3) . . no
C18 C14 C15 C16 179.54(17) . . no
C13 C14 C18 C19 -53.6(2) . . no
C13 C14 C18 C20 65.6(2) . . no
C13 C14 C18 C21 -173.03(17) . . no
C15 C14 C18 C19 127.51(19) . . no
C15 C14 C18 C20 -113.3(2) . . no
C15 C14 C18 C21 8.0(3) . . no
C14 C15 C16 C17 -1.1(3) . . no
C14 C15 C16 C22 -177.60(18) . . no
C15 C16 C17 C12 0.9(3) . . no
C22 C16 C17 C12 177.45(17) . . no
C15 C16 C22 C23 -153.54(19) . . no
C15 C16 C22 C24 -33.9(3) . . no
C15 C16 C22 C25 85.5(3) . . no
C17 C16 C22 C23 30.0(3) . . no
C17 C16 C22 C24 149.6(2) . . no
C17 C16 C22 C25 -90.9(2) . . no
